data_1503289
loop_
_publ_author_name
'Uchida, Natsuko'
'Taketoshi, Ayako'
'Kuwabara, Junpei'
'Yamamoto, Toshihide'
'Inoue, Yoshiaki'
'Watanabe, Yu'
'Kanbara, Takaki'

_publ_section_title
;
 Synthesis, characterization, and catalytic reactivity of a highly basic
 macrotricyclic aminopyridine.
;
_journal_issue 22
_journal_name_full 'Organic letters'
_journal_page_first 5242
_journal_page_last 5245
_journal_paper_doi 10.1021/ol102236f
_journal_volume 12
_journal_year 2010
_chemical_formula_moiety 'C50 H56 Br Cl4 N9 '
_chemical_formula_sum 'C50 H56 Br Cl4 N9'
_chemical_formula_weight 1004.77
_space_group_IT_number 14
_symmetry_cell_setting monoclinic
_symmetry_Int_Tables_number 14
_symmetry_space_group_name_Hall '-P 2yn'
_symmetry_space_group_name_H-M 'P 1 21/n 1'
_cell_angle_alpha 90.0000
_cell_angle_beta 90.958(2)
_cell_angle_gamma 90.0000
_cell_formula_units_Z 4
_cell_length_a 10.3682(14)
_cell_length_b 16.537(2)
_cell_length_c 28.698(4)
_cell_measurement_reflns_used 4391
_cell_measurement_temperature 90
_cell_measurement_theta_max 27.07
_cell_measurement_theta_min 2.42
_cell_volume 4919.8(11)
_computing_cell_refinement 'MSC/AFC Diffractometer Control'
_computing_data_collection 'MSC/AFC Diffractometer Control'
_computing_data_reduction CrystalStructure
_computing_publication_material 'CrystalStructure 3.8'
_computing_structure_refinement SHELXL
_computing_structure_solution SIR97
_diffrn_ambient_temperature 90
_diffrn_detector_area_resol_mean 8.333
_diffrn_measured_fraction_theta_full 0.992
_diffrn_measured_fraction_theta_max 0.992
_diffrn_measurement_device_type 'Bruker APEX-II CCD'
_diffrn_measurement_method 'phi and omega scans'
_diffrn_radiation_monochromator 'Bruker Helios multilayer confocal mirror'
_diffrn_radiation_source 'Bruker TXS fine-focus rotating anode'
_diffrn_radiation_type MoKa
_diffrn_radiation_wavelength 0.71073
_diffrn_reflns_av_R_equivalents 0.063
_diffrn_reflns_limit_h_max 13
_diffrn_reflns_limit_h_min -9
_diffrn_reflns_limit_k_max 21
_diffrn_reflns_limit_k_min -19
_diffrn_reflns_limit_l_max 36
_diffrn_reflns_limit_l_min -36
_diffrn_reflns_number 27172
_diffrn_reflns_theta_full 27.10
_diffrn_reflns_theta_max 27.10
_diffrn_standards_decay_% 0.00
_diffrn_standards_interval_count 0
_diffrn_standards_number 0
_exptl_absorpt_coefficient_mu 1.100
_exptl_absorpt_correction_T_max 0.906
_exptl_absorpt_correction_T_min 0.876
_exptl_absorpt_correction_type empirical
_exptl_absorpt_process_details
; 
SADABS Sheldrick 1996 
;
_exptl_crystal_colour red
_exptl_crystal_density_diffrn 1.356
_exptl_crystal_density_method 'not measured'
_exptl_crystal_description needle
_exptl_crystal_F_000 2088.00
_exptl_crystal_size_max 0.20
_exptl_crystal_size_mid 0.10
_exptl_crystal_size_min 0.09
_refine_diff_density_max 3.11
_refine_diff_density_min -1.99
_refine_ls_extinction_method none
_refine_ls_goodness_of_fit_ref 1.361
_refine_ls_hydrogen_treatment mixed
_refine_ls_number_parameters 573
_refine_ls_number_reflns 10767
_refine_ls_R_factor_gt 0.1019
_refine_ls_shift/su_max 0.0040
_refine_ls_structure_factor_coef Fsqd
_refine_ls_weighting_details 'w = 1/[\s^2^(Fo^2^)+(0.1800P)^2^+0.0000P] where P=(Fo^2^+2Fc^2^)/3'
_refine_ls_weighting_scheme calc
_refine_ls_wR_factor_ref 0.3464
_reflns_number_gt 6862
_reflns_number_total 10767
_reflns_threshold_expression F^2^>2.0\s(F^2^)
_cod_data_source_file ol102236f_si_002.cif
_cod_data_source_block '_ucd312b'
_cod_original_cell_volume 4919.9(12)
_cod_original_formula_sum 'C50 H56 Br Cl4 N9 '
_cod_database_code 1503289

loop_
_symmetry_equiv_pos_site_id
_symmetry_equiv_pos_as_xyz
1 +X,+Y,+Z
2 1/2-X,1/2+Y,1/2-Z
3 -X,-Y,-Z
4 1/2+X,1/2-Y,1/2+Z

loop_
_atom_site_label
_atom_site_type_symbol
_atom_site_fract_x
_atom_site_fract_y
_atom_site_fract_z
_atom_site_U_iso_or_equiv
_atom_site_adp_type
_atom_site_occupancy
_atom_site_symmetry_multiplicity
_atom_site_calc_flag
_atom_site_refinement_flags
Br(1) Br -0.22048(6) -0.41681(4) 0.669867(19) 0.0205(2) Uani 1.00 1 d .
Cl(1) Cl 0.0954(5) 0.4188(2) 0.69665(15) 0.1167(14) Uani 1.00 1 d .
Cl(2) Cl 0.0985(3) 0.3783(2) 0.59925(12) 0.0885(9) Uani 1.00 1 d .
Cl(3) Cl 0.3172(16) 0.6322(11) 0.6133(5) 0.230(6) Uiso 0.50 1 d P
Cl(4) Cl 0.4220(12) 0.5125(7) 0.5591(4) 0.158(4) Uiso 0.50 1 d P
Cl(5) Cl 0.3482(5) 0.5739(3) 0.6691(2) 0.0716(14) Uiso 0.50 1 d P
Cl(6) Cl 0.3664(5) 0.5286(3) 0.5735(2) 0.0661(13) Uiso 0.50 1 d P
N(1) N 0.3486(6) 0.0926(3) 0.5459(2) 0.0374(14) Uani 1.00 1 d .
N(2) N 0.3891(6) 0.0765(3) 0.4667(2) 0.0396(15) Uani 1.00 1 d .
N(3) N 0.2378(5) -0.0141(3) 0.4970(2) 0.0344(13) Uani 1.00 1 d .
N(4) N 0.0856(6) -0.0976(3) 0.5343(2) 0.0341(13) Uani 1.00 1 d .
N(5) N 0.1794(5) 0.0011(3) 0.5812(2) 0.0349(13) Uani 1.00 1 d .
N(6) N 0.2929(6) 0.1013(3) 0.6238(2) 0.0385(14) Uani 1.00 1 d .
N(7) N 0.6115(6) 0.2799(4) 0.5566(2) 0.0427(15) Uani 1.00 1 d .
N(8) N 0.1959(6) -0.1338(3) 0.3731(2) 0.0392(14) Uani 1.00 1 d .
N(9) N -0.0539(6) -0.0534(4) 0.6922(2) 0.0435(15) Uani 1.00 1 d .
C(1) C 0.3673(6) 0.1290(4) 0.5863(2) 0.0342(15) Uani 1.00 1 d .
C(2) C 0.4552(7) 0.1928(4) 0.5920(2) 0.0377(17) Uani 1.00 1 d .
C(3) C 0.5246(6) 0.2172(4) 0.5541(2) 0.0370(16) Uani 1.00 1 d .
C(4) C 0.5068(7) 0.1780(4) 0.5111(2) 0.0394(17) Uani 1.00 1 d .
C(5) C 0.4180(7) 0.1166(4) 0.5091(2) 0.0386(17) Uani 1.00 1 d .
C(6) C 0.3085(6) 0.0099(4) 0.4597(2) 0.0346(15) Uani 1.00 1 d .
C(7) C 0.2969(6) -0.0293(4) 0.4185(2) 0.0355(16) Uani 1.00 1 d .
C(8) C 0.2120(7) -0.0941(4) 0.4145(2) 0.0337(16) Uani 1.00 1 d .
C(9) C 0.1400(7) -0.1196(4) 0.4530(2) 0.0359(16) Uani 1.00 1 d .
C(10) C 0.1543(8) -0.0783(4) 0.4957(3) 0.0447(19) Uani 1.00 1 d .
C(11) C 0.0890(6) -0.0546(4) 0.5772(2) 0.0327(15) Uani 1.00 1 d .
C(12) C 0.0065(7) -0.0738(4) 0.6126(2) 0.0379(17) Uani 1.00 1 d .
C(13) C 0.0219(7) -0.0344(4) 0.6552(2) 0.0371(16) Uani 1.00 1 d .
C(14) C 0.1190(7) 0.0240(4) 0.6599(2) 0.0380(17) Uani 1.00 1 d .
C(15) C 0.1951(6) 0.0420(4) 0.6213(2) 0.0335(15) Uani 1.00 1 d .
C(16) C 0.4330(7) 0.1162(4) 0.4241(2) 0.0341(16) Uani 1.00 1 d .
C(17) C 0.3601(7) 0.1792(4) 0.4053(2) 0.0385(17) Uani 1.00 1 d .
C(18) C 0.3982(7) 0.2152(4) 0.3651(2) 0.0414(18) Uani 1.00 1 d .
C(19) C 0.5101(7) 0.1919(5) 0.3424(2) 0.0431(19) Uani 1.00 1 d .
C(20) C 0.5813(8) 0.1296(5) 0.3626(2) 0.0452(19) Uani 1.00 1 d .
C(21) C 0.5433(7) 0.0921(4) 0.4036(2) 0.0386(17) Uani 1.00 1 d .
C(22) C 0.5478(10) 0.2283(6) 0.2978(3) 0.068(2) Uani 1.00 1 d .
C(23) C 0.0114(7) -0.1717(4) 0.5323(2) 0.0358(16) Uani 1.00 1 d .
C(24) C -0.0946(7) -0.1791(4) 0.5041(2) 0.0426(18) Uani 1.00 1 d .
C(25) C -0.1601(8) -0.2521(5) 0.5005(3) 0.054(2) Uani 1.00 1 d .
C(26) C -0.1212(10) -0.3191(5) 0.5280(3) 0.058(2) Uani 1.00 1 d .
C(27) C -0.0154(10) -0.3088(5) 0.5576(3) 0.063(2) Uani 1.00 1 d .
C(28) C 0.0519(9) -0.2375(5) 0.5596(2) 0.053(2) Uani 1.00 1 d .
C(29) C -0.1967(15) -0.3958(6) 0.5263(4) 0.099(4) Uani 1.00 1 d .
C(30) C 0.3216(7) 0.1350(4) 0.6688(2) 0.0371(16) Uani 1.00 1 d .
C(31) C 0.3960(7) 0.0922(4) 0.7008(2) 0.0399(17) Uani 1.00 1 d .
C(32) C 0.4228(7) 0.1249(5) 0.7444(2) 0.0460(19) Uani 1.00 1 d .
C(33) C 0.3797(8) 0.2015(5) 0.7566(2) 0.0472(19) Uani 1.00 1 d .
C(34) C 0.3080(7) 0.2447(5) 0.7236(2) 0.0451(18) Uani 1.00 1 d .
C(35) C 0.2759(7) 0.2122(5) 0.6805(2) 0.0411(18) Uani 1.00 1 d .
C(36) C 0.4098(8) 0.2376(6) 0.8041(2) 0.057(2) Uani 1.00 1 d .
C(37) C 0.2677(8) -0.1160(5) 0.3309(2) 0.0400(17) Uani 1.00 1 d .
C(38) C 0.2395(8) -0.1876(5) 0.2990(2) 0.048(2) Uani 1.00 1 d .
C(39) C 0.1024(8) -0.2111(5) 0.3128(3) 0.054(2) Uani 1.00 1 d .
C(40) C 0.0994(7) -0.1968(5) 0.3653(2) 0.0421(18) Uani 1.00 1 d .
C(41) C -0.1623(8) -0.1082(5) 0.6879(2) 0.0442(18) Uani 1.00 1 d .
C(42) C -0.2158(8) -0.1063(5) 0.7385(2) 0.049(2) Uani 1.00 1 d .
C(43) C -0.0991(9) -0.0915(5) 0.7683(2) 0.049(2) Uani 1.00 1 d .
C(44) C -0.0219(8) -0.0324(5) 0.7410(2) 0.048(2) Uani 1.00 1 d .
C(45) C 0.6189(9) 0.3357(5) 0.5974(3) 0.058(2) Uani 1.00 1 d .
C(46) C 0.6844(17) 0.4127(10) 0.5733(6) 0.043(3) Uiso 0.50 1 d P
C(47) C 0.724(3) 0.3904(18) 0.5895(10) 0.095(8) Uiso 0.50 1 d P
C(48) C 0.749(2) 0.3843(13) 0.5379(6) 0.048(4) Uiso 0.50 1 d P
C(49) C 0.790(2) 0.3626(12) 0.5368(6) 0.048(4) Uiso 0.50 1 d P
C(50) C 0.6823(8) 0.3084(5) 0.5171(2) 0.048(2) Uani 1.00 1 d .
C(51) C 0.0731(13) 0.4532(8) 0.6392(4) 0.091(3) Uani 1.00 1 d .
C(52) C 0.4448(15) 0.5817(8) 0.6140(5) 0.099(4) Uiso 1.00 1 d .
H(1) H 0.271(7) 0.030(4) 0.537(2) 0.05(2) Uiso 1.00 1 c .
H(2) H 0.5533 0.1931 0.4850 0.047 Uiso 1.00 1 c R
H(3) H 0.3453 -0.0132 0.3932 0.043 Uiso 1.00 1 c R
H(4) H 0.0837 -0.1632 0.4503 0.043 Uiso 1.00 1 c R
H(5) H -0.0580 -0.1122 0.6081 0.046 Uiso 1.00 1 c R
H(6) H 0.1327 0.0505 0.6881 0.046 Uiso 1.00 1 c R
H(7) H 0.2859 0.1966 0.4201 0.046 Uiso 1.00 1 c R
H(8) H 0.3481 0.2566 0.3525 0.050 Uiso 1.00 1 c R
H(9) H 0.6565 0.1124 0.3484 0.054 Uiso 1.00 1 c R
H(10) H 0.5931 0.0510 0.4167 0.046 Uiso 1.00 1 c R
H(11) H 0.5100 0.1981 0.2725 0.082 Uiso 1.00 1 c R
H(12) H 0.6400 0.2275 0.2955 0.082 Uiso 1.00 1 c R
H(13) H 0.5178 0.2832 0.2964 0.082 Uiso 1.00 1 c R
H(14) H -0.1236 -0.1348 0.4869 0.051 Uiso 1.00 1 c R
H(15) H -0.2300 -0.2570 0.4800 0.065 Uiso 1.00 1 c R
H(16) H 0.0108 -0.3515 0.5766 0.075 Uiso 1.00 1 c R
H(17) H 0.1242 -0.2329 0.5790 0.063 Uiso 1.00 1 c R
H(18) H -0.2633 -0.3940 0.5491 0.118 Uiso 1.00 1 c R
H(19) H -0.1404 -0.4406 0.5328 0.118 Uiso 1.00 1 c R
H(20) H -0.2349 -0.4022 0.4958 0.118 Uiso 1.00 1 c R
H(21) H 0.4281 0.0415 0.6931 0.048 Uiso 1.00 1 c R
H(22) H 0.4706 0.0949 0.7660 0.055 Uiso 1.00 1 c R
H(23) H 0.2808 0.2968 0.7307 0.054 Uiso 1.00 1 c R
H(24) H 0.2246 0.2412 0.6595 0.049 Uiso 1.00 1 c R
H(25) H 0.3433 0.2229 0.8254 0.068 Uiso 1.00 1 c R
H(26) H 0.4139 0.2954 0.8016 0.068 Uiso 1.00 1 c R
H(27) H 0.4912 0.2174 0.8155 0.068 Uiso 1.00 1 c R
H(28) H 0.3594 -0.1117 0.3378 0.048 Uiso 1.00 1 c R
H(29) H 0.2382 -0.0659 0.3168 0.048 Uiso 1.00 1 c R
H(30) H 0.2998 -0.2315 0.3047 0.057 Uiso 1.00 1 c R
H(31) H 0.2428 -0.1720 0.2664 0.057 Uiso 1.00 1 c R
H(32) H 0.0390 -0.1777 0.2967 0.064 Uiso 1.00 1 c R
H(33) H 0.0852 -0.2674 0.3055 0.064 Uiso 1.00 1 c R
H(34) H 0.0148 -0.1787 0.3748 0.051 Uiso 1.00 1 c R
H(35) H 0.1218 -0.2456 0.3823 0.051 Uiso 1.00 1 c R
H(36) H -0.1349 -0.1621 0.6792 0.053 Uiso 1.00 1 c R
H(37) H -0.2258 -0.0888 0.6653 0.053 Uiso 1.00 1 c R
H(38) H -0.2784 -0.0632 0.7420 0.059 Uiso 1.00 1 c R
H(39) H -0.2560 -0.1574 0.7463 0.059 Uiso 1.00 1 c R
H(40) H -0.0512 -0.1412 0.7735 0.059 Uiso 1.00 1 c R
H(41) H -0.1226 -0.0689 0.7982 0.059 Uiso 1.00 1 c R
H(42) H -0.0469 0.0228 0.7479 0.057 Uiso 1.00 1 c R
H(43) H 0.0696 -0.0387 0.7474 0.057 Uiso 1.00 1 c R
H(44) H 0.4663 0.2180 0.6208 0.045 Uiso 1.00 1 c R
H(45) H -0.0141 0.4736 0.6353 0.109 Uiso 1.00 1 c R
H(46) H 0.1322 0.4974 0.6336 0.109 Uiso 1.00 1 c R

loop_
_atom_site_aniso_label
_atom_site_aniso_U_11
_atom_site_aniso_U_22
_atom_site_aniso_U_33
_atom_site_aniso_U_12
_atom_site_aniso_U_13
_atom_site_aniso_U_23
Br(1) 0.0219(3) 0.0237(3) 0.0158(3) 0.0012(2) -0.0041(2) -0.0015(2)
Cl(1) 0.161(3) 0.079(2) 0.110(2) 0.033(2) -0.002(2) 0.0046(18)
Cl(2) 0.0783(19) 0.090(2) 0.097(2) -0.0071(16) 0.0069(16) -0.0109(17)
N(1) 0.040(3) 0.047(3) 0.026(3) -0.010(2) 0.005(2) -0.002(2)
N(2) 0.048(3) 0.041(3) 0.030(3) -0.009(2) -0.001(2) -0.001(2)
N(3) 0.039(3) 0.032(3) 0.031(3) -0.006(2) 0.000(2) 0.001(2)
N(4) 0.039(3) 0.036(3) 0.027(2) -0.003(2) 0.002(2) 0.000(2)
N(5) 0.034(3) 0.039(3) 0.032(3) -0.002(2) -0.001(2) 0.003(2)
N(6) 0.040(3) 0.045(3) 0.030(3) -0.005(2) -0.001(2) 0.001(2)
N(7) 0.046(3) 0.041(3) 0.041(3) -0.009(3) 0.000(2) -0.007(2)
N(8) 0.047(3) 0.041(3) 0.030(3) -0.009(2) 0.006(2) -0.004(2)
N(9) 0.048(3) 0.046(3) 0.037(3) -0.007(3) 0.006(2) -0.002(2)
C(1) 0.031(3) 0.038(4) 0.033(3) 0.001(3) -0.004(2) 0.000(3)
C(2) 0.044(4) 0.041(4) 0.028(3) -0.001(3) -0.003(3) -0.004(3)
C(3) 0.034(3) 0.041(4) 0.036(3) 0.002(3) -0.006(3) 0.007(3)
C(4) 0.041(4) 0.043(4) 0.034(3) -0.004(3) -0.001(3) -0.003(3)
C(5) 0.047(4) 0.036(3) 0.033(3) 0.002(3) -0.001(3) 0.001(3)
C(6) 0.033(3) 0.039(4) 0.032(3) -0.003(3) 0.001(2) 0.005(3)
C(7) 0.035(3) 0.045(4) 0.026(3) -0.001(3) -0.003(2) 0.002(3)
C(8) 0.041(4) 0.035(3) 0.025(3) 0.001(3) 0.003(3) 0.004(2)
C(9) 0.036(3) 0.044(4) 0.027(3) -0.004(3) -0.007(3) -0.006(3)
C(10) 0.045(4) 0.043(4) 0.046(4) 0.003(3) 0.000(3) 0.007(3)
C(11) 0.030(3) 0.032(3) 0.036(3) 0.002(3) 0.004(2) 0.006(3)
C(12) 0.038(4) 0.041(4) 0.035(3) -0.001(3) 0.001(3) 0.001(3)
C(13) 0.042(4) 0.037(4) 0.032(3) -0.002(3) 0.004(3) 0.005(3)
C(14) 0.040(4) 0.045(4) 0.029(3) -0.003(3) -0.003(3) -0.003(3)
C(15) 0.035(3) 0.039(4) 0.026(3) -0.002(3) -0.003(2) 0.002(2)
C(16) 0.039(4) 0.034(3) 0.029(3) -0.010(3) -0.005(3) -0.003(2)
C(17) 0.039(4) 0.036(4) 0.041(4) -0.003(3) 0.001(3) -0.001(3)
C(18) 0.042(4) 0.041(4) 0.041(4) -0.006(3) -0.002(3) 0.006(3)
C(19) 0.046(4) 0.054(5) 0.029(3) -0.008(3) -0.001(3) 0.008(3)
C(20) 0.041(4) 0.058(5) 0.037(4) -0.002(3) 0.007(3) -0.005(3)
C(21) 0.039(4) 0.040(4) 0.036(4) -0.002(3) 0.002(3) 0.003(3)
C(22) 0.064(6) 0.079(7) 0.061(6) -0.011(5) 0.005(5) 0.015(5)
C(23) 0.041(4) 0.032(3) 0.034(3) -0.002(3) 0.002(3) -0.002(3)
C(24) 0.043(4) 0.041(4) 0.044(4) -0.008(3) 0.007(3) -0.004(3)
C(25) 0.045(4) 0.064(5) 0.054(5) -0.021(4) 0.009(3) -0.011(4)
C(26) 0.082(6) 0.048(5) 0.045(4) -0.023(4) 0.014(4) -0.007(4)
C(27) 0.101(7) 0.048(5) 0.039(4) -0.016(5) 0.004(5) 0.002(3)
C(28) 0.070(5) 0.049(5) 0.040(4) -0.002(4) -0.001(4) 0.003(3)
C(29) 0.161(13) 0.065(7) 0.071(7) -0.054(8) 0.032(8) -0.012(5)
C(30) 0.035(3) 0.043(4) 0.033(3) -0.004(3) 0.002(3) -0.000(3)
C(31) 0.038(4) 0.043(4) 0.039(4) 0.003(3) -0.001(3) -0.005(3)
C(32) 0.043(4) 0.056(5) 0.038(4) -0.003(3) -0.009(3) 0.003(3)
C(33) 0.046(4) 0.053(5) 0.042(4) -0.005(4) 0.002(3) -0.008(3)
C(34) 0.046(4) 0.052(4) 0.037(4) -0.007(3) 0.005(3) -0.005(3)
C(35) 0.044(4) 0.046(4) 0.034(3) -0.004(3) -0.004(3) -0.001(3)
C(36) 0.051(5) 0.078(6) 0.042(4) -0.009(4) -0.002(3) -0.010(4)
C(37) 0.047(4) 0.045(4) 0.029(3) -0.001(3) 0.000(3) 0.002(3)
C(38) 0.062(5) 0.049(4) 0.033(3) -0.007(4) 0.006(3) 0.003(3)
C(39) 0.057(5) 0.057(5) 0.046(4) -0.005(4) -0.006(4) -0.014(4)
C(40) 0.043(4) 0.047(4) 0.037(4) -0.009(3) 0.001(3) -0.001(3)
C(41) 0.047(4) 0.040(4) 0.047(4) -0.000(3) 0.014(3) 0.001(3)
C(42) 0.054(5) 0.046(4) 0.047(4) 0.002(4) 0.001(4) 0.007(3)
C(43) 0.061(5) 0.049(5) 0.038(4) 0.008(4) 0.009(4) 0.004(3)
C(44) 0.060(5) 0.053(5) 0.031(3) -0.005(4) 0.006(3) -0.001(3)
C(45) 0.066(5) 0.056(5) 0.051(5) -0.028(4) -0.001(4) -0.009(4)
C(50) 0.064(5) 0.039(4) 0.040(4) -0.019(4) 0.002(4) 0.006(3)
C(51) 0.099(9) 0.084(8) 0.088(8) 0.021(7) -0.024(7) -0.008(7)

loop_
_atom_type_symbol
_atom_type_description
_atom_type_scat_dispersion_real
_atom_type_scat_dispersion_imag
_atom_type_scat_source
C C 0.018 0.009
;
International Tables for Crystallography
(1992, Vol. C, Tables 4.2.6.8 and 6.1.1.4)
;
H H 0.000 0.000
;
International Tables for Crystallography
(1992, Vol. C, Table 6.1.1.4)
;
N N 0.031 0.018
;
International Tables for Crystallography
(1992, Vol. C, Tables 4.2.6.8 and 6.1.1.4)
;
Cl Cl 0.364 0.702
;
International Tables for Crystallography
(1992, Vol. C, Tables 4.2.6.8 and 6.1.1.4)
;
Br Br -0.676 1.280
;
International Tables for Crystallography
(1992, Vol. C, Tables 4.2.6.8 and 6.1.1.4)
;

loop_
_geom_angle_atom_site_label_1
_geom_angle_atom_site_label_2
_geom_angle_atom_site_label_3
_geom_angle
_geom_angle_publ_flag
Cl(5) Cl(3) Cl(6) 90.3(7) yes
Cl(5) Cl(3) C(52) 65.4(8) yes
Cl(6) Cl(3) C(52) 50.7(7) yes
Cl(6) Cl(4) C(52) 56.3(10) yes
Cl(3) Cl(5) C(52) 48.9(7) yes
Cl(3) Cl(6) Cl(4) 139.6(12) yes
Cl(3) Cl(6) C(52) 46.9(7) yes
Cl(4) Cl(6) C(52) 101.4(11) yes
C(1) N(1) C(5) 118.8(6) yes
C(5) N(2) C(6) 127.8(6) yes
C(5) N(2) C(16) 116.3(6) yes
C(6) N(2) C(16) 115.2(5) yes
C(6) N(3) C(10) 123.3(6) yes
C(10) N(4) C(11) 125.4(6) yes
C(10) N(4) C(23) 116.7(6) yes
C(11) N(4) C(23) 117.7(5) yes
C(11) N(5) C(15) 120.2(6) yes
C(1) N(6) C(15) 125.9(5) yes
C(1) N(6) C(30) 117.0(6) yes
C(15) N(6) C(30) 117.1(5) yes
C(3) N(7) C(45) 122.3(6) yes
C(3) N(7) C(50) 123.1(6) yes
C(45) N(7) C(50) 113.3(6) yes
C(8) N(8) C(37) 124.5(6) yes
C(8) N(8) C(40) 123.5(6) yes
C(37) N(8) C(40) 111.9(5) yes
C(13) N(9) C(41) 122.3(6) yes
C(13) N(9) C(44) 124.0(6) yes
C(41) N(9) C(44) 112.9(6) yes
N(1) C(1) N(6) 116.7(6) yes
N(1) C(1) C(2) 122.2(6) yes
N(6) C(1) C(2) 121.0(6) yes
C(1) C(2) C(3) 118.3(6) yes
N(7) C(3) C(2) 122.0(6) yes
N(7) C(3) C(4) 118.1(6) yes
C(2) C(3) C(4) 119.9(6) yes
C(3) C(4) C(5) 117.1(6) yes
N(1) C(5) N(2) 115.3(6) yes
N(1) C(5) C(4) 123.6(6) yes
N(2) C(5) C(4) 121.0(6) yes
N(2) C(6) N(3) 116.3(6) yes
N(2) C(6) C(7) 123.4(6) yes
N(3) C(6) C(7) 120.3(6) yes
C(6) C(7) C(8) 119.4(6) yes
N(8) C(8) C(7) 120.8(6) yes
N(8) C(8) C(9) 118.6(6) yes
C(7) C(8) C(9) 120.5(6) yes
C(8) C(9) C(10) 119.2(7) yes
N(3) C(10) N(4) 119.8(7) yes
N(3) C(10) C(9) 117.2(7) yes
N(4) C(10) C(9) 122.9(7) yes
N(4) C(11) N(5) 115.7(6) yes
N(4) C(11) C(12) 121.1(6) yes
N(5) C(11) C(12) 123.2(6) yes
C(11) C(12) C(13) 118.5(6) yes
N(9) C(13) C(12) 121.0(6) yes
N(9) C(13) C(14) 120.4(6) yes
C(12) C(13) C(14) 118.5(6) yes
C(13) C(14) C(15) 119.0(6) yes
N(5) C(15) N(6) 118.1(6) yes
N(5) C(15) C(14) 120.5(6) yes
N(6) C(15) C(14) 121.4(6) yes
N(2) C(16) C(17) 119.0(6) yes
N(2) C(16) C(21) 120.5(6) yes
C(17) C(16) C(21) 120.5(6) yes
C(16) C(17) C(18) 119.5(7) yes
C(17) C(18) C(19) 122.1(7) yes
C(18) C(19) C(20) 116.7(7) yes
C(18) C(19) C(22) 121.9(7) yes
C(20) C(19) C(22) 121.4(7) yes
C(19) C(20) C(21) 121.8(7) yes
C(16) C(21) C(20) 119.3(7) yes
N(4) C(23) C(24) 121.6(6) yes
N(4) C(23) C(28) 118.7(6) yes
C(24) C(23) C(28) 119.6(7) yes
C(23) C(24) C(25) 120.7(7) yes
C(24) C(25) C(26) 120.3(8) yes
C(25) C(26) C(27) 117.4(8) yes
C(25) C(26) C(29) 120.1(9) yes
C(27) C(26) C(29) 122.4(9) yes
C(26) C(27) C(28) 121.9(8) yes
C(23) C(28) C(27) 119.8(8) yes
N(6) C(30) C(31) 120.3(6) yes
N(6) C(30) C(35) 120.2(6) yes
C(31) C(30) C(35) 119.5(6) yes
C(30) C(31) C(32) 120.1(7) yes
C(31) C(32) C(33) 121.4(7) yes
C(32) C(33) C(34) 117.9(7) yes
C(32) C(33) C(36) 121.5(7) yes
C(34) C(33) C(36) 120.6(7) yes
C(33) C(34) C(35) 121.7(7) yes
C(30) C(35) C(34) 119.3(7) yes
N(8) C(37) C(38) 104.3(6) yes
C(37) C(38) C(39) 102.2(6) yes
C(38) C(39) C(40) 104.5(6) yes
N(8) C(40) C(39) 103.8(6) yes
N(9) C(41) C(42) 101.3(6) yes
C(41) C(42) C(43) 103.9(7) yes
C(42) C(43) C(44) 104.1(6) yes
N(9) C(44) C(43) 103.4(6) yes
N(7) C(45) C(46) 99.8(8) yes
N(7) C(45) C(47) 107.1(13) yes
C(46) C(45) C(47) 26.5(13) yes
C(45) C(46) C(47) 64(2) yes
C(45) C(46) C(48) 106.0(14) yes
C(45) C(46) C(49) 99.0(11) yes
C(47) C(46) C(48) 91(3) yes
C(47) C(46) C(49) 78(2) yes
C(48) C(46) C(49) 13.6(11) yes
C(45) C(47) C(46) 90(3) yes
C(45) C(47) C(48) 105(2) yes
C(45) C(47) C(49) 106.3(19) yes
C(46) C(47) C(48) 61(2) yes
C(46) C(47) C(49) 79(2) yes
C(48) C(47) C(49) 18.0(11) yes
C(46) C(48) C(47) 28.3(14) yes
C(46) C(48) C(49) 132(3) yes
C(46) C(48) C(50) 110.8(16) yes
C(47) C(48) C(49) 104(3) yes
C(47) C(48) C(50) 110.3(17) yes
C(49) C(48) C(50) 77(3) yes
C(46) C(49) C(47) 23.9(12) yes
C(46) C(49) C(48) 34(2) yes
C(46) C(49) C(50) 92.5(12) yes
C(47) C(49) C(48) 58(2) yes
C(47) C(49) C(50) 100.7(15) yes
C(48) C(49) C(50) 82(3) yes
N(7) C(50) C(48) 101.1(9) yes
N(7) C(50) C(49) 106.1(9) yes
C(48) C(50) C(49) 20.6(11) yes
Cl(1) C(51) Cl(2) 112.1(7) yes
Cl(3) C(52) Cl(4) 102.1(10) yes
Cl(3) C(52) Cl(5) 65.7(8) yes
Cl(3) C(52) Cl(6) 82.4(10) yes
Cl(4) C(52) Cl(5) 125.0(8) yes
Cl(4) C(52) Cl(6) 22.4(4) yes
Cl(5) C(52) Cl(6) 106.8(8) yes
C(1) C(2) H(44) 120.8 no
C(3) C(2) H(44) 120.8 no
C(3) C(4) H(2) 121.4 no
C(5) C(4) H(2) 121.4 no
C(6) C(7) H(3) 120.3 no
C(8) C(7) H(3) 120.3 no
C(8) C(9) H(4) 120.4 no
C(10) C(9) H(4) 120.4 no
C(11) C(12) H(5) 120.8 no
C(13) C(12) H(5) 120.8 no
C(13) C(14) H(6) 120.5 no
C(15) C(14) H(6) 120.5 no
C(16) C(17) H(7) 120.2 no
C(18) C(17) H(7) 120.2 no
C(17) C(18) H(8) 119.0 no
C(19) C(18) H(8) 119.0 no
C(19) C(20) H(9) 119.1 no
C(21) C(20) H(9) 119.1 no
C(16) C(21) H(10) 120.3 no
C(20) C(21) H(10) 120.3 no
C(19) C(22) H(11) 109.5 no
C(19) C(22) H(12) 109.5 no
C(19) C(22) H(13) 109.5 no
H(11) C(22) H(12) 109.5 no
H(11) C(22) H(13) 109.5 no
H(12) C(22) H(13) 109.5 no
C(23) C(24) H(14) 119.6 no
C(25) C(24) H(14) 119.6 no
C(24) C(25) H(15) 119.8 no
C(26) C(25) H(15) 119.8 no
C(26) C(27) H(16) 119.0 no
C(28) C(27) H(16) 119.0 no
C(23) C(28) H(17) 120.1 no
C(27) C(28) H(17) 120.1 no
C(26) C(29) H(18) 109.5 no
C(26) C(29) H(19) 109.5 no
C(26) C(29) H(20) 109.5 no
H(18) C(29) H(19) 109.5 no
H(18) C(29) H(20) 109.5 no
H(19) C(29) H(20) 109.5 no
C(30) C(31) H(21) 120.0 no
C(32) C(31) H(21) 120.0 no
C(31) C(32) H(22) 119.3 no
C(33) C(32) H(22) 119.3 no
C(33) C(34) H(23) 119.1 no
C(35) C(34) H(23) 119.1 no
C(30) C(35) H(24) 120.4 no
C(34) C(35) H(24) 120.4 no
C(33) C(36) H(25) 109.5 no
C(33) C(36) H(26) 109.5 no
C(33) C(36) H(27) 109.5 no
H(25) C(36) H(26) 109.5 no
H(25) C(36) H(27) 109.5 no
H(26) C(36) H(27) 109.5 no
N(8) C(37) H(28) 110.9 no
N(8) C(37) H(29) 110.9 no
C(38) C(37) H(28) 110.9 no
C(38) C(37) H(29) 110.9 no
H(28) C(37) H(29) 108.9 no
C(37) C(38) H(30) 111.3 no
C(37) C(38) H(31) 111.3 no
C(39) C(38) H(30) 111.3 no
C(39) C(38) H(31) 111.3 no
H(30) C(38) H(31) 109.2 no
C(38) C(39) H(32) 110.9 no
C(38) C(39) H(33) 110.8 no
C(40) C(39) H(32) 110.9 no
C(40) C(39) H(33) 110.9 no
H(32) C(39) H(33) 108.9 no
N(8) C(40) H(34) 111.0 no
N(8) C(40) H(35) 111.0 no
C(39) C(40) H(34) 111.0 no
C(39) C(40) H(35) 111.0 no
H(34) C(40) H(35) 109.0 no
N(9) C(41) H(36) 111.5 no
N(9) C(41) H(37) 111.5 no
C(42) C(41) H(36) 111.5 no
C(42) C(41) H(37) 111.5 no
H(36) C(41) H(37) 109.3 no
C(41) C(42) H(38) 111.0 no
C(41) C(42) H(39) 111.0 no
C(43) C(42) H(38) 111.0 no
C(43) C(42) H(39) 111.0 no
H(38) C(42) H(39) 109.0 no
C(42) C(43) H(40) 110.9 no
C(42) C(43) H(41) 110.9 no
C(44) C(43) H(40) 110.9 no
C(44) C(43) H(41) 110.9 no
H(40) C(43) H(41) 109.0 no
N(9) C(44) H(42) 111.1 no
N(9) C(44) H(43) 111.1 no
C(43) C(44) H(42) 111.1 no
C(43) C(44) H(43) 111.1 no
H(42) C(44) H(43) 109.1 no
Cl(1) C(51) H(45) 109.2 no
Cl(1) C(51) H(46) 109.2 no
Cl(2) C(51) H(45) 109.2 no
Cl(2) C(51) H(46) 109.2 no
H(45) C(51) H(46) 107.9 no

loop_
_geom_bond_atom_site_label_1
_geom_bond_atom_site_label_2
_geom_bond_distance
_geom_bond_publ_flag
Cl(1) C(51) 1.755(13) yes
Cl(2) C(51) 1.712(13) yes
Cl(3) Cl(5) 1.893(18) yes
Cl(3) Cl(6) 2.127(18) yes
Cl(3) C(52) 1.57(2) yes
Cl(4) Cl(6) 0.761(13) yes
Cl(4) C(52) 1.958(19) yes
Cl(5) C(52) 1.889(17) yes
Cl(6) C(52) 1.660(16) yes
N(1) C(1) 1.317(9) yes
N(1) C(5) 1.347(9) yes
N(2) C(5) 1.414(9) yes
N(2) C(6) 1.395(9) yes
N(2) C(16) 1.466(9) yes
N(3) C(6) 1.368(9) yes
N(3) C(10) 1.371(10) yes
N(4) C(10) 1.366(10) yes
N(4) C(11) 1.421(9) yes
N(4) C(23) 1.448(9) yes
N(5) C(11) 1.317(9) yes
N(5) C(15) 1.342(9) yes
N(6) C(1) 1.412(9) yes
N(6) C(15) 1.412(9) yes
N(6) C(30) 1.432(9) yes
N(7) C(3) 1.376(10) yes
N(7) C(45) 1.491(11) yes
N(7) C(50) 1.441(10) yes
N(8) C(8) 1.364(9) yes
N(8) C(37) 1.463(9) yes
N(8) C(40) 1.458(10) yes
N(9) C(13) 1.366(9) yes
N(9) C(41) 1.448(10) yes
N(9) C(44) 1.476(9) yes
C(1) C(2) 1.403(10) yes
C(2) C(3) 1.375(10) yes
C(3) C(4) 1.402(10) yes
C(4) C(5) 1.371(11) yes
C(6) C(7) 1.351(10) yes
C(7) C(8) 1.390(10) yes
C(8) C(9) 1.411(10) yes
C(9) C(10) 1.408(10) yes
C(11) C(12) 1.376(10) yes
C(12) C(13) 1.393(10) yes
C(13) C(14) 1.400(10) yes
C(14) C(15) 1.402(10) yes
C(16) C(17) 1.391(10) yes
C(16) C(21) 1.356(10) yes
C(17) C(18) 1.362(10) yes
C(18) C(19) 1.396(11) yes
C(19) C(20) 1.389(11) yes
C(19) C(22) 1.471(12) yes
C(20) C(21) 1.391(11) yes
C(23) C(24) 1.360(10) yes
C(23) C(28) 1.401(11) yes
C(24) C(25) 1.388(12) yes
C(25) C(26) 1.415(13) yes
C(26) C(27) 1.386(14) yes
C(26) C(29) 1.491(16) yes
C(27) C(28) 1.370(13) yes
C(30) C(31) 1.384(10) yes
C(30) C(35) 1.405(11) yes
C(31) C(32) 1.388(11) yes
C(32) C(33) 1.390(12) yes
C(33) C(34) 1.392(11) yes
C(33) C(36) 1.517(12) yes
C(34) C(35) 1.385(10) yes
C(37) C(38) 1.522(11) yes
C(38) C(39) 1.533(12) yes
C(39) C(40) 1.525(11) yes
C(41) C(42) 1.563(11) yes
C(42) C(43) 1.491(12) yes
C(43) C(44) 1.494(12) yes
C(45) C(46) 1.605(19) yes
C(45) C(47) 1.44(3) yes
C(46) C(47) 0.72(3) yes
C(46) C(48) 1.32(2) yes
C(46) C(49) 1.74(2) yes
C(47) C(48) 1.51(3) yes
C(47) C(49) 1.73(3) yes
C(48) C(49) 0.55(3) yes
C(48) C(50) 1.55(2) yes
C(49) C(50) 1.53(2) yes
C(2) H(44) 0.930 no
C(4) H(2) 0.930 no
C(7) H(3) 0.930 no
C(9) H(4) 0.930 no
C(12) H(5) 0.930 no
C(14) H(6) 0.930 no
C(17) H(7) 0.930 no
C(18) H(8) 0.930 no
C(20) H(9) 0.930 no
C(21) H(10) 0.930 no
C(22) H(11) 0.960 no
C(22) H(12) 0.960 no
C(22) H(13) 0.960 no
C(24) H(14) 0.930 no
C(25) H(15) 0.930 no
C(27) H(16) 0.930 no
C(28) H(17) 0.930 no
C(29) H(18) 0.960 no
C(29) H(19) 0.960 no
C(29) H(20) 0.960 no
C(31) H(21) 0.930 no
C(32) H(22) 0.930 no
C(34) H(23) 0.930 no
C(35) H(24) 0.930 no
C(36) H(25) 0.960 no
C(36) H(26) 0.960 no
C(36) H(27) 0.960 no
C(37) H(28) 0.970 no
C(37) H(29) 0.970 no
C(38) H(30) 0.970 no
C(38) H(31) 0.970 no
C(39) H(32) 0.970 no
C(39) H(33) 0.970 no
C(40) H(34) 0.970 no
C(40) H(35) 0.970 no
C(41) H(36) 0.970 no
C(41) H(37) 0.970 no
C(42) H(38) 0.970 no
C(42) H(39) 0.970 no
C(43) H(40) 0.970 no
C(43) H(41) 0.970 no
C(44) H(42) 0.970 no
C(44) H(43) 0.970 no
C(51) H(45) 0.970 no
C(51) H(46) 0.970 no

loop_
_geom_contact_atom_site_label_1
_geom_contact_atom_site_label_2
_geom_contact_distance
_geom_contact_site_symmetry_2
Cl(4) C(46) 3.20(2) .
Cl(5) C(22) 3.568(12) 3_666
Cl(5) C(44) 3.584(9) 2_556
Cl(5) C(51) 3.573(14) .
N(1) C(21) 3.555(9) 3_656
N(1) C(24) 3.303(10) 3_556
N(1) C(25) 3.531(11) 3_556
N(3) C(24) 3.523(10) 3_556
N(5) C(21) 3.286(9) 3_656
C(3) C(8) 3.512(10) 3_656
C(5) C(24) 3.523(11) 3_556
C(5) C(25) 3.496(12) 3_556
C(8) C(3) 3.512(10) 3_656
C(15) C(21) 3.584(10) 3_656
C(17) C(41) 3.544(11) 3_556
C(18) C(41) 3.362(11) 3_556
C(21) N(1) 3.555(9) 3_656
C(21) N(5) 3.286(9) 3_656
C(21) C(15) 3.584(10) 3_656
C(22) Cl(5) 3.568(12) 3_666
C(22) C(34) 3.494(13) 4_554
C(24) N(1) 3.303(10) 3_556
C(24) N(3) 3.523(10) 3_556
C(24) C(5) 3.523(11) 3_556
C(25) N(1) 3.531(11) 3_556
C(25) C(5) 3.496(12) 3_556
C(34) C(22) 3.494(13) 4_455
C(41) C(17) 3.544(11) 3_556
C(41) C(18) 3.362(11) 3_556
C(44) Cl(5) 3.584(9) 2_546
C(46) Cl(4) 3.20(2) .
C(51) Cl(5) 3.573(14) .
Br(1) H(8) 3.025 3_556
Br(1) H(18) 3.508 .
Br(1) H(22) 3.159 2_546
Br(1) H(27) 3.274 2_546
Br(1) H(31) 3.165 4_445
Br(1) H(38) 3.502 2_446
Br(1) H(41) 3.141 2_446
Br(1) H(42) 3.545 2_446
Br(1) H(45) 2.986 1_545
Cl(1) H(11) 3.053 4_455
Cl(1) H(22) 3.181 2_556
Cl(1) H(23) 2.942 .
Cl(1) H(24) 3.407 .
Cl(1) H(33) 3.126 3_556
Cl(2) H(15) 3.339 3_556
Cl(2) H(20) 3.118 3_556
Cl(2) H(24) 3.124 .
Cl(2) H(34) 3.586 3_556
Cl(2) H(35) 3.218 3_556
Cl(3) H(12) 3.521 3_666
Cl(3) H(13) 3.383 3_666
Cl(3) H(16) 3.341 1_565
Cl(3) H(17) 3.144 1_565
Cl(3) H(25) 2.866 2_556
Cl(3) H(46) 3.004 .
Cl(4) H(20) 3.078 3_556
Cl(5) H(12) 3.441 3_666
Cl(5) H(13) 2.907 3_666
Cl(5) H(25) 3.170 2_556
Cl(5) H(42) 3.236 2_556
Cl(5) H(43) 3.141 2_556
Cl(5) H(46) 2.752 .
Cl(6) H(20) 3.175 3_556
Cl(6) H(46) 3.046 .
N(1) H(1) 1.33(7) .
N(1) H(10) 2.671 3_656
N(1) H(14) 2.597 3_556
N(1) H(15) 3.071 3_556
N(2) H(1) 2.50(7) .
N(2) H(14) 3.225 3_556
N(3) H(1) 1.40(8) .
N(3) H(10) 3.071 3_656
N(3) H(14) 2.773 3_556
N(4) H(1) 2.85(8) .
N(5) H(1) 1.67(8) .
N(5) H(9) 3.224 3_656
N(5) H(10) 2.512 3_656
N(5) H(14) 3.001 3_556
N(6) H(1) 2.76(7) .
N(6) H(10) 3.022 3_656
N(6) H(34) 3.439 3_556
N(7) H(35) 3.298 3_656
N(9) H(26) 2.895 2_546
N(9) H(29) 2.755 3_556
C(1) H(1) 2.37(7) .
C(1) H(3) 3.583 3_656
C(1) H(10) 3.005 3_656
C(1) H(14) 3.260 3_556
C(1) H(15) 3.168 3_556
C(1) H(28) 3.558 3_656
C(2) H(15) 3.270 3_556
C(2) H(28) 3.069 3_656
C(3) H(15) 3.259 3_556
C(4) H(1) 3.55(8) .
C(4) H(15) 3.168 3_556
C(5) H(1) 2.25(8) .
C(5) H(10) 3.498 3_656
C(5) H(14) 3.071 3_556
C(5) H(15) 3.051 3_556
C(6) H(1) 2.29(7) .
C(6) H(14) 3.222 3_556
C(7) H(1) 3.56(8) .
C(7) H(5) 3.483 3_556
C(7) H(37) 3.177 3_556
C(10) H(1) 2.46(8) .
C(10) H(14) 3.573 3_556
C(11) H(1) 2.63(8) .
C(11) H(9) 3.501 3_656
C(11) H(10) 3.298 3_656
C(12) H(26) 3.369 2_546
C(13) H(9) 3.579 3_656
C(13) H(26) 3.141 2_546
C(13) H(29) 3.277 3_556
C(14) H(9) 3.254 3_656
C(14) H(32) 3.281 3_556
C(14) H(34) 3.067 3_556
C(15) H(1) 2.56(7) .
C(15) H(9) 3.099 3_656
C(15) H(10) 2.907 3_656
C(15) H(14) 3.532 3_556
C(15) H(34) 3.141 3_556
C(16) H(37) 3.351 3_556
C(17) H(5) 3.338 3_556
C(17) H(36) 3.351 3_556
C(17) H(37) 2.862 3_556
C(18) H(36) 3.119 3_556
C(18) H(37) 2.877 3_556
C(19) H(37) 3.409 3_556
C(20) H(21) 3.250 3_656
C(21) H(1) 3.26(8) 3_656
C(21) H(21) 3.562 3_656
C(22) H(23) 3.143 4_554
C(22) H(25) 3.253 4_554
C(22) H(32) 3.241 2_555
C(22) H(33) 3.250 2_555
C(22) H(39) 3.465 3_556
C(23) H(7) 3.418 3_556
C(24) H(1) 3.28(8) 3_556
C(24) H(7) 2.983 3_556
C(25) H(7) 2.799 3_556
C(26) H(7) 3.053 3_556
C(27) H(7) 3.432 3_556
C(28) H(25) 3.519 2_546
C(30) H(28) 3.338 3_656
C(31) H(28) 2.803 3_656
C(32) H(28) 3.301 3_656
C(32) H(31) 3.573 3_656
C(33) H(12) 2.983 4_455
C(33) H(40) 3.275 2_556
C(34) H(11) 3.543 4_455
C(34) H(12) 2.761 4_455
C(34) H(40) 3.150 2_556
C(35) H(32) 3.390 3_556
C(35) H(34) 3.427 3_556
C(36) H(12) 2.863 4_455
C(36) H(17) 3.413 2_556
C(36) H(36) 2.896 2_556
C(36) H(40) 3.353 2_556
C(37) H(21) 3.466 3_656
C(37) H(37) 3.417 3_556
C(37) H(42) 3.544 3_556
C(37) H(44) 3.499 3_656
C(38) H(39) 2.976 4_544
C(39) H(11) 3.084 2_545
C(39) H(13) 3.356 2_545
C(39) H(24) 3.531 3_556
C(39) H(39) 3.258 4_544
C(40) H(24) 3.500 3_556
C(41) H(3) 3.591 3_556
C(41) H(8) 3.317 3_556
C(41) H(26) 3.040 2_546
C(41) H(27) 3.389 2_546
C(41) H(29) 2.987 3_556
C(42) H(11) 3.417 3_556
C(42) H(29) 3.266 3_556
C(42) H(30) 3.289 4_445
C(42) H(33) 3.528 4_445
C(43) H(26) 3.367 2_546
C(43) H(30) 3.286 4_445
C(44) H(26) 3.302 2_546
C(44) H(29) 3.208 3_556
C(45) H(30) 3.391 3_656
C(45) H(35) 3.121 3_656
C(45) H(41) 3.385 2_556
C(46) H(18) 3.318 1_665
C(46) H(19) 3.256 1_665
C(47) H(19) 3.536 1_665
C(47) H(35) 2.983 3_656
C(47) H(41) 3.474 2_556
C(47) H(45) 3.298 1_655
C(48) H(19) 3.116 1_665
C(48) H(35) 3.492 3_656
C(49) H(4) 3.566 3_656
C(49) H(19) 3.337 1_665
C(49) H(35) 3.148 3_656
C(50) H(4) 3.528 3_656
C(52) H(8) 3.552 3_666
C(52) H(13) 3.422 3_666
C(52) H(46) 3.581 .
H(1) N(1) 1.33(7) .
H(1) N(2) 2.50(7) .
H(1) N(3) 1.40(8) .
H(1) N(4) 2.85(8) .
H(1) N(5) 1.67(8) .
H(1) N(6) 2.76(7) .
H(1) C(1) 2.37(7) .
H(1) C(4) 3.55(8) .
H(1) C(5) 2.25(8) .
H(1) C(6) 2.29(7) .
H(1) C(7) 3.56(8) .
H(1) C(10) 2.46(8) .
H(1) C(11) 2.63(8) .
H(1) C(15) 2.56(7) .
H(1) C(21) 3.26(7) 3_656
H(1) C(24) 3.28(8) 3_556
H(1) H(10) 2.343 3_656
H(1) H(14) 2.401 3_556
H(3) C(1) 3.583 3_656
H(3) C(41) 3.591 3_556
H(3) H(21) 3.472 3_656
H(3) H(37) 2.670 3_556
H(4) C(49) 3.566 3_656
H(4) C(50) 3.528 3_656
H(5) C(7) 3.483 3_556
H(5) C(17) 3.338 3_556
H(5) H(7) 2.850 3_556
H(5) H(26) 3.338 2_546
H(6) H(32) 2.795 3_556
H(6) H(34) 3.161 3_556
H(7) C(23) 3.418 3_556
H(7) C(24) 2.983 3_556
H(7) C(25) 2.799 3_556
H(7) C(26) 3.053 3_556
H(7) C(27) 3.432 3_556
H(7) H(5) 2.850 3_556
H(7) H(14) 3.339 3_556
H(7) H(15) 3.101 3_556
H(7) H(18) 3.391 3_556
H(7) H(36) 3.279 3_556
H(7) H(37) 3.086 3_556
H(8) Br(1) 3.025 3_556
H(8) C(41) 3.317 3_556
H(8) C(52) 3.552 3_666
H(8) H(36) 2.844 3_556
H(8) H(37) 3.090 3_556
H(8) H(39) 3.399 3_556
H(9) N(5) 3.224 3_656
H(9) C(11) 3.501 3_656
H(9) C(13) 3.579 3_656
H(9) C(14) 3.254 3_656
H(9) C(15) 3.099 3_656
H(9) H(21) 2.938 3_656
H(9) H(25) 3.412 4_554
H(9) H(26) 3.371 4_554
H(10) N(1) 2.671 3_656
H(10) N(3) 3.071 3_656
H(10) N(5) 2.512 3_656
H(10) N(6) 3.022 3_656
H(10) C(1) 3.005 3_656
H(10) C(5) 3.498 3_656
H(10) C(11) 3.298 3_656
H(10) C(15) 2.907 3_656
H(10) H(1) 2.343 3_656
H(10) H(21) 3.504 3_656
H(11) Cl(1) 3.053 4_554
H(11) C(34) 3.543 4_554
H(11) C(39) 3.084 2_555
H(11) C(42) 3.417 3_556
H(11) H(23) 3.073 4_554
H(11) H(31) 3.555 2_555
H(11) H(32) 2.897 2_555
H(11) H(33) 2.498 2_555
H(11) H(38) 3.299 3_556
H(11) H(39) 2.763 3_556
H(12) Cl(3) 3.521 3_666
H(12) Cl(5) 3.441 3_666
H(12) C(33) 2.983 4_554
H(12) C(34) 2.761 4_554
H(12) C(36) 2.863 4_554
H(12) H(23) 2.417 4_554
H(12) H(25) 2.406 4_554
H(12) H(26) 2.867 4_554
H(12) H(32) 3.570 2_555
H(13) Cl(3) 3.383 3_666
H(13) Cl(5) 2.907 3_666
H(13) C(39) 3.356 2_555
H(13) C(52) 3.422 3_666
H(13) H(23) 3.594 4_554
H(13) H(25) 3.463 4_554
H(13) H(31) 3.308 2_555
H(13) H(32) 2.804 2_555
H(13) H(33) 3.209 2_555
H(13) H(42) 3.557 4_554
H(14) N(1) 2.597 3_556
H(14) N(2) 3.225 3_556
H(14) N(3) 2.773 3_556
H(14) N(5) 3.001 3_556
H(14) C(1) 3.260 3_556
H(14) C(5) 3.071 3_556
H(14) C(6) 3.222 3_556
H(14) C(10) 3.573 3_556
H(14) C(15) 3.532 3_556
H(14) H(1) 2.401 3_556
H(14) H(7) 3.339 3_556
H(15) Cl(2) 3.339 3_556
H(15) N(1) 3.071 3_556
H(15) C(1) 3.168 3_556
H(15) C(2) 3.270 3_556
H(15) C(3) 3.259 3_556
H(15) C(4) 3.168 3_556
H(15) C(5) 3.051 3_556
H(15) H(7) 3.101 3_556
H(16) Cl(3) 3.341 1_545
H(16) H(25) 3.402 2_546
H(16) H(27) 3.302 2_546
H(16) H(45) 3.360 1_545
H(16) H(46) 3.230 1_545
H(17) Cl(3) 3.144 1_545
H(17) C(36) 3.413 2_546
H(17) H(25) 2.854 2_546
H(17) H(26) 3.487 2_546
H(17) H(27) 3.377 2_546
H(18) Br(1) 3.508 .
H(18) C(46) 3.318 1_445
H(18) H(7) 3.391 3_556
H(19) C(46) 3.256 1_445
H(19) C(47) 3.536 1_445
H(19) C(48) 3.116 1_445
H(19) C(49) 3.337 1_445
H(19) H(45) 3.501 1_545
H(20) Cl(2) 3.118 3_556
H(20) Cl(4) 3.078 3_556
H(20) Cl(6) 3.175 3_556
H(21) C(20) 3.250 3_656
H(21) C(21) 3.562 3_656
H(21) C(37) 3.466 3_656
H(21) H(3) 3.472 3_656
H(21) H(9) 2.938 3_656
H(21) H(10) 3.504 3_656
H(21) H(28) 2.656 3_656
H(21) H(29) 3.500 3_656
H(22) Br(1) 3.159 2_556
H(22) Cl(1) 3.181 2_546
H(22) H(28) 3.499 3_656
H(22) H(31) 3.380 3_656
H(22) H(45) 3.491 2_546
H(22) H(46) 3.484 2_546
H(23) Cl(1) 2.942 .
H(23) C(22) 3.143 4_455
H(23) H(11) 3.073 4_455
H(23) H(12) 2.417 4_455
H(23) H(13) 3.594 4_455
H(23) H(40) 2.989 2_556
H(23) H(43) 3.187 2_556
H(24) Cl(1) 3.407 .
H(24) Cl(2) 3.124 .
H(24) C(39) 3.531 3_556
H(24) C(40) 3.500 3_556
H(24) H(32) 3.205 3_556
H(24) H(33) 3.410 3_556
H(24) H(34) 2.848 3_556
H(25) Cl(3) 2.866 2_546
H(25) Cl(5) 3.170 2_546
H(25) C(22) 3.253 4_455
H(25) C(28) 3.519 2_556
H(25) H(9) 3.412 4_455
H(25) H(12) 2.406 4_455
H(25) H(13) 3.463 4_455
H(25) H(16) 3.402 2_556
H(25) H(17) 2.854 2_556
H(25) H(36) 3.576 2_556
H(26) N(9) 2.895 2_556
H(26) C(12) 3.369 2_556
H(26) C(13) 3.141 2_556
H(26) C(41) 3.040 2_556
H(26) C(43) 3.367 2_556
H(26) C(44) 3.302 2_556
H(26) H(5) 3.338 2_556
H(26) H(9) 3.371 4_455
H(26) H(12) 2.867 4_455
H(26) H(17) 3.487 2_556
H(26) H(36) 2.450 2_556
H(26) H(40) 2.806 2_556
H(26) H(43) 3.088 2_556
H(27) Br(1) 3.274 2_556
H(27) C(41) 3.389 2_556
H(27) H(16) 3.302 2_556
H(27) H(17) 3.377 2_556
H(27) H(36) 2.491 2_556
H(27) H(40) 3.526 2_556
H(28) C(1) 3.558 3_656
H(28) C(2) 3.069 3_656
H(28) C(30) 3.338 3_656
H(28) C(31) 2.803 3_656
H(28) C(32) 3.301 3_656
H(28) H(21) 2.656 3_656
H(28) H(22) 3.499 3_656
H(28) H(37) 3.595 3_556
H(28) H(44) 2.774 3_656
H(29) N(9) 2.755 3_556
H(29) C(13) 3.277 3_556
H(29) C(41) 2.987 3_556
H(29) C(42) 3.266 3_556
H(29) C(44) 3.208 3_556
H(29) H(21) 3.500 3_656
H(29) H(37) 2.613 3_556
H(29) H(38) 2.757 3_556
H(29) H(42) 2.787 3_556
H(30) C(42) 3.289 4_544
H(30) C(43) 3.286 4_544
H(30) C(45) 3.391 3_656
H(30) H(39) 2.546 4_544
H(30) H(40) 2.770 4_544
H(30) H(41) 3.403 4_544
H(30) H(44) 3.214 3_656
H(31) Br(1) 3.165 4_544
H(31) C(32) 3.573 3_656
H(31) H(11) 3.555 2_545
H(31) H(13) 3.308 2_545
H(31) H(22) 3.380 3_656
H(31) H(39) 2.880 4_544
H(31) H(42) 3.218 3_556
H(32) C(14) 3.281 3_556
H(32) C(22) 3.241 2_545
H(32) C(35) 3.390 3_556
H(32) H(6) 2.795 3_556
H(32) H(11) 2.897 2_545
H(32) H(12) 3.570 2_545
H(32) H(13) 2.804 2_545
H(32) H(24) 3.205 3_556
H(32) H(42) 2.866 3_556
H(33) Cl(1) 3.126 3_556
H(33) C(22) 3.250 2_545
H(33) C(42) 3.528 4_544
H(33) H(11) 2.498 2_545
H(33) H(13) 3.209 2_545
H(33) H(24) 3.410 3_556
H(33) H(39) 2.690 4_544
H(34) Cl(2) 3.586 3_556
H(34) N(6) 3.439 3_556
H(34) C(14) 3.067 3_556
H(34) C(15) 3.141 3_556
H(34) C(35) 3.427 3_556
H(34) H(6) 3.161 3_556
H(34) H(24) 2.848 3_556
H(35) Cl(2) 3.218 3_556
H(35) N(7) 3.298 3_656
H(35) C(45) 3.121 3_656
H(35) C(47) 2.983 3_656
H(35) C(48) 3.492 3_656
H(35) C(49) 3.148 3_656
H(36) C(17) 3.351 3_556
H(36) C(18) 3.119 3_556
H(36) C(36) 2.896 2_546
H(36) H(7) 3.279 3_556
H(36) H(8) 2.844 3_556
H(36) H(25) 3.576 2_546
H(36) H(26) 2.450 2_546
H(36) H(27) 2.491 2_546
H(37) C(7) 3.177 3_556
H(37) C(16) 3.351 3_556
H(37) C(17) 2.862 3_556
H(37) C(18) 2.877 3_556
H(37) C(19) 3.409 3_556
H(37) C(37) 3.417 3_556
H(37) H(3) 2.670 3_556
H(37) H(7) 3.086 3_556
H(37) H(8) 3.090 3_556
H(37) H(28) 3.595 3_556
H(37) H(29) 2.613 3_556
H(38) Br(1) 3.502 2_456
H(38) H(11) 3.299 3_556
H(38) H(29) 2.757 3_556
H(39) C(22) 3.465 3_556
H(39) C(38) 2.976 4_445
H(39) C(39) 3.258 4_445
H(39) H(8) 3.399 3_556
H(39) H(11) 2.763 3_556
H(39) H(30) 2.546 4_445
H(39) H(31) 2.880 4_445
H(39) H(33) 2.690 4_445
H(40) C(33) 3.275 2_546
H(40) C(34) 3.150 2_546
H(40) C(36) 3.353 2_546
H(40) H(23) 2.989 2_546
H(40) H(26) 2.806 2_546
H(40) H(27) 3.526 2_546
H(40) H(30) 2.770 4_445
H(41) Br(1) 3.141 2_456
H(41) C(45) 3.385 2_546
H(41) C(47) 3.474 2_546
H(41) H(30) 3.403 4_445
H(42) Br(1) 3.545 2_456
H(42) Cl(5) 3.236 2_546
H(42) C(37) 3.544 3_556
H(42) H(13) 3.557 4_455
H(42) H(29) 2.787 3_556
H(42) H(31) 3.218 3_556
H(42) H(32) 2.866 3_556
H(43) Cl(5) 3.141 2_546
H(43) H(23) 3.187 2_546
H(43) H(26) 3.088 2_546
H(44) C(37) 3.499 3_656
H(44) H(28) 2.774 3_656
H(44) H(30) 3.214 3_656
H(45) Br(1) 2.986 1_565
H(45) C(47) 3.298 1_455
H(45) H(16) 3.360 1_565
H(45) H(19) 3.501 1_565
H(45) H(22) 3.491 2_556
H(46) Cl(3) 3.004 .
H(46) Cl(5) 2.752 .
H(46) Cl(6) 3.046 .
H(46) C(52) 3.581 .
H(46) H(16) 3.230 1_565
H(46) H(22) 3.484 2_556

loop_
_geom_torsion_atom_site_label_1
_geom_torsion_atom_site_label_2
_geom_torsion_atom_site_label_3
_geom_torsion_atom_site_label_4
_geom_torsion
Cl(5) Cl(3) Cl(6) Cl(4) -104.0(17)
Cl(5) Cl(3) Cl(6) C(52) -57.2(8)
Cl(6) Cl(3) Cl(5) C(52) 45.7(7)
Cl(5) Cl(3) C(52) Cl(4) 123.2(8)
Cl(5) Cl(3) C(52) Cl(6) 112.4(7)
Cl(6) Cl(3) C(52) Cl(4) 10.8(5)
Cl(6) Cl(3) C(52) Cl(5) -112.4(7)
C(52) Cl(3) Cl(6) Cl(4) -46.8(19)
Cl(6) Cl(4) C(52) Cl(3) -29.2(13)
Cl(6) Cl(4) C(52) Cl(5) 39.4(14)
C(52) Cl(4) Cl(6) Cl(3) 32.8(13)
Cl(3) Cl(5) C(52) Cl(4) -87.9(12)
Cl(3) Cl(5) C(52) Cl(6) -73.3(10)
Cl(3) Cl(6) C(52) Cl(4) -151.2(13)
Cl(3) Cl(6) C(52) Cl(5) 61.7(9)
Cl(4) Cl(6) C(52) Cl(3) 151.2(13)
Cl(4) Cl(6) C(52) Cl(5) -147.1(11)
C(1) N(1) C(5) N(2) -177.9(6)
C(1) N(1) C(5) C(4) -0.8(11)
C(5) N(1) C(1) N(6) -179.6(6)
C(5) N(1) C(1) C(2) 1.2(10)
C(5) N(2) C(6) N(3) 7.8(11)
C(5) N(2) C(6) C(7) -173.1(7)
C(6) N(2) C(5) N(1) -7.5(11)
C(6) N(2) C(5) C(4) 175.3(7)
C(5) N(2) C(16) C(17) -80.7(8)
C(5) N(2) C(16) C(21) 98.9(8)
C(16) N(2) C(5) N(1) 162.5(6)
C(16) N(2) C(5) C(4) -14.7(10)
C(6) N(2) C(16) C(17) 90.6(8)
C(6) N(2) C(16) C(21) -89.8(8)
C(16) N(2) C(6) N(3) -162.3(6)
C(16) N(2) C(6) C(7) 16.8(10)
C(6) N(3) C(10) N(4) -178.9(6)
C(6) N(3) C(10) C(9) -1.4(11)
C(10) N(3) C(6) C(7) 0.9(10)
C(10) N(4) C(11) N(5) -9.9(10)
C(10) N(4) C(11) C(12) 173.3(7)
C(11) N(4) C(10) N(3) 2.2(11)
C(11) N(4) C(10) C(9) -175.1(7)
C(10) N(4) C(23) C(24) -69.2(9)
C(10) N(4) C(23) C(28) 109.7(8)
C(23) N(4) C(10) N(3) -172.7(6)
C(23) N(4) C(10) C(9) 9.9(11)
C(11) N(4) C(23) C(24) 115.5(7)
C(11) N(4) C(23) C(28) -65.6(9)
C(23) N(4) C(11) N(5) 165.0(6)
C(23) N(4) C(11) C(12) -11.8(9)
C(11) N(5) C(15) N(6) -179.8(6)
C(11) N(5) C(15) C(14) 2.3(10)
C(15) N(5) C(11) N(4) -176.3(6)
C(15) N(5) C(11) C(12) 0.4(9)
C(1) N(6) C(15) N(5) 7.9(10)
C(1) N(6) C(15) C(14) -174.2(6)
C(15) N(6) C(1) N(1) -4.3(10)
C(15) N(6) C(1) C(2) 175.0(6)
C(1) N(6) C(30) C(31) -100.4(8)
C(1) N(6) C(30) C(35) 78.8(9)
C(30) N(6) C(1) N(1) 174.0(6)
C(30) N(6) C(1) C(2) -6.7(10)
C(15) N(6) C(30) C(31) 78.1(9)
C(15) N(6) C(30) C(35) -102.8(8)
C(30) N(6) C(15) N(5) -170.4(6)
C(30) N(6) C(15) C(14) 7.5(10)
C(3) N(7) C(45) C(46) -156.9(8)
C(3) N(7) C(45) C(47) 176.9(14)
C(45) N(7) C(3) C(2) -12.0(11)
C(45) N(7) C(3) C(4) 167.6(7)
C(3) N(7) C(50) C(48) 173.0(9)
C(3) N(7) C(50) C(49) -166.4(10)
C(50) N(7) C(3) C(2) -177.9(7)
C(50) N(7) C(3) C(4) 1.6(11)
C(45) N(7) C(50) C(48) 5.9(11)
C(45) N(7) C(50) C(49) 26.5(11)
C(50) N(7) C(45) C(46) 10.3(10)
C(50) N(7) C(45) C(47) -16.0(15)
C(8) N(8) C(37) C(38) 167.0(6)
C(37) N(8) C(8) C(7) 3.0(11)
C(37) N(8) C(8) C(9) -177.5(6)
C(8) N(8) C(40) C(39) 170.1(6)
C(40) N(8) C(8) C(7) -173.7(6)
C(40) N(8) C(8) C(9) 5.9(10)
C(37) N(8) C(40) C(39) -6.9(8)
C(40) N(8) C(37) C(38) -16.0(8)
C(13) N(9) C(41) C(42) -178.4(7)
C(41) N(9) C(13) C(12) -6.8(11)
C(41) N(9) C(13) C(14) 174.6(7)
C(13) N(9) C(44) C(43) -158.1(7)
C(44) N(9) C(13) C(12) 162.2(7)
C(44) N(9) C(13) C(14) -16.4(11)
C(41) N(9) C(44) C(43) 11.9(9)
C(44) N(9) C(41) C(42) 11.4(8)
N(1) C(1) C(2) C(3) -0.6(11)
N(6) C(1) C(2) C(3) -179.8(5)
C(1) C(2) C(3) N(7) 179.2(6)
C(1) C(2) C(3) C(4) -0.3(9)
N(7) C(3) C(4) C(5) -178.9(6)
C(2) C(3) C(4) C(5) 0.7(11)
C(3) C(4) C(5) N(1) -0.1(9)
C(3) C(4) C(5) N(2) 176.8(6)
N(2) C(6) C(7) C(8) -178.6(6)
N(3) C(6) C(7) C(8) 0.4(9)
C(6) C(7) C(8) N(8) 178.5(6)
C(6) C(7) C(8) C(9) -1.1(11)
N(8) C(8) C(9) C(10) -179.0(7)
C(7) C(8) C(9) C(10) 0.5(10)
C(8) C(9) C(10) N(3) 0.7(11)
C(8) C(9) C(10) N(4) 178.1(7)
N(4) C(11) C(12) C(13) 174.4(6)
N(5) C(11) C(12) C(13) -2.2(11)
C(11) C(12) C(13) N(9) -177.4(7)
C(11) C(12) C(13) C(14) 1.2(11)
N(9) C(13) C(14) C(15) 180.0(5)
C(12) C(13) C(14) C(15) 1.4(11)
C(13) C(14) C(15) N(5) -3.2(10)
C(13) C(14) C(15) N(6) 179.0(6)
N(2) C(16) C(17) C(18) -178.4(6)
N(2) C(16) C(21) C(20) 178.6(6)
C(17) C(16) C(21) C(20) -1.8(11)
C(21) C(16) C(17) C(18) 2.0(11)
C(16) C(17) C(18) C(19) -1.2(11)
C(17) C(18) C(19) C(20) 0.2(9)
C(17) C(18) C(19) C(22) 177.1(8)
C(18) C(19) C(20) C(21) -0.0(11)
C(22) C(19) C(20) C(21) -176.9(8)
C(19) C(20) C(21) C(16) 0.8(12)
N(4) C(23) C(24) C(25) 176.2(7)
N(4) C(23) C(28) C(27) -178.8(7)
C(24) C(23) C(28) C(27) 0.2(9)
C(28) C(23) C(24) C(25) -2.7(12)
C(23) C(24) C(25) C(26) 3.1(13)
C(24) C(25) C(26) C(27) -0.9(13)
C(24) C(25) C(26) C(29) 176.2(9)
C(25) C(26) C(27) C(28) -1.6(14)
C(29) C(26) C(27) C(28) -178.7(10)
C(26) C(27) C(28) C(23) 2.0(14)
N(6) C(30) C(31) C(32) -179.5(7)
N(6) C(30) C(35) C(34) -178.1(7)
C(31) C(30) C(35) C(34) 1.1(11)
C(35) C(30) C(31) C(32) 1.3(11)
C(30) C(31) C(32) C(33) -2.0(12)
C(31) C(32) C(33) C(34) 0.3(10)
C(31) C(32) C(33) C(36) -179.5(7)
C(32) C(33) C(34) C(35) 2.2(12)
C(36) C(33) C(34) C(35) -178.0(7)
C(33) C(34) C(35) C(30) -2.9(12)
N(8) C(37) C(38) C(39) 31.8(7)
C(37) C(38) C(39) C(40) -36.4(8)
C(38) C(39) C(40) N(8) 27.0(8)
N(9) C(41) C(42) C(43) -30.5(8)
C(41) C(42) C(43) C(44) 38.8(8)
C(42) C(43) C(44) N(9) -31.2(8)
N(7) C(45) C(46) C(47) -109(3)
N(7) C(45) C(46) C(48) -25.6(15)
N(7) C(45) C(46) C(49) -37.5(11)
N(7) C(45) C(47) C(46) 77(2)
N(7) C(45) C(47) C(48) 18(2)
N(7) C(45) C(47) C(49) -0.6(15)
C(46) C(45) C(47) C(48) -59(2)
C(46) C(45) C(47) C(49) -78(2)
C(47) C(45) C(46) C(48) 83(3)
C(47) C(45) C(46) C(49) 71(3)
C(45) C(46) C(47) C(48) 107.3(17)
C(45) C(46) C(47) C(49) 106.7(16)
C(45) C(46) C(48) C(47) -63(2)
C(45) C(46) C(48) C(49) -60(5)
C(45) C(46) C(48) C(50) 31.6(18)
C(45) C(46) C(49) C(47) -60(2)
C(45) C(46) C(49) C(48) 122(5)
C(45) C(46) C(49) C(50) 50.8(12)
C(47) C(46) C(48) C(49) 3(5)
C(47) C(46) C(48) C(50) 94(3)
C(48) C(46) C(47) C(45) -107.3(17)
C(48) C(46) C(47) C(49) -0.6(14)
C(47) C(46) C(49) C(48) -177(5)
C(47) C(46) C(49) C(50) 111(2)
C(49) C(46) C(47) C(45) -106.7(16)
C(49) C(46) C(47) C(48) 0.6(14)
C(48) C(46) C(49) C(47) 177(5)
C(48) C(46) C(49) C(50) -72(4)
C(49) C(46) C(48) C(47) -3(5)
C(49) C(46) C(48) C(50) 92(5)
C(45) C(47) C(48) C(46) 81(3)
C(45) C(47) C(48) C(49) -97(3)
C(45) C(47) C(48) C(50) -15(2)
C(45) C(47) C(49) C(46) 86(3)
C(45) C(47) C(49) C(48) 88(3)
C(45) C(47) C(49) C(50) 15(2)
C(46) C(47) C(48) C(49) -178(4)
C(46) C(47) C(48) C(50) -96(3)
C(46) C(47) C(49) C(48) 2(3)
C(46) C(47) C(49) C(50) -71(2)
C(48) C(47) C(49) C(46) -2(3)
C(48) C(47) C(49) C(50) -73(3)
C(49) C(47) C(48) C(46) 178(4)
C(49) C(47) C(48) C(50) 82(3)
C(46) C(48) C(49) C(47) -1(2)
C(46) C(48) C(49) C(50) 107(4)
C(46) C(48) C(50) N(7) -24.5(17)
C(46) C(48) C(50) C(49) -131(3)
C(47) C(48) C(49) C(46) 1(2)
C(47) C(48) C(49) C(50) 108(2)
C(47) C(48) C(50) N(7) 5.7(18)
C(47) C(48) C(50) C(49) -101(3)
C(49) C(48) C(50) N(7) 106(2)
C(50) C(48) C(49) C(46) -107(4)
C(50) C(48) C(49) C(47) -108(2)
C(46) C(49) C(50) N(7) -46.2(11)
C(46) C(49) C(50) C(48) 32(2)
C(47) C(49) C(50) N(7) -23.6(15)
C(47) C(49) C(50) C(48) 55(2)
C(48) C(49) C(50) N(7) -79(2)
